data_7717389
loop_
_publ_author_name
'Obey, Tom J. N.'
'Nichol, Gary S.'
'Love, Jason B.'

_publ_section_title
;
 Controlled and sequential single-electron reduction of the uranyl
 dication.
;
_journal_issue 39
_journal_name_full 'Dalton transactions (Cambridge, England : 2003)'
_journal_page_first 16229
_journal_page_last 16240
_journal_paper_doi 10.1039/d4dt02367f
_journal_volume 53
_journal_year 2024
_chemical_formula_moiety 'C66 H77 Cl3 Dy Li2 N12 O2 U, 2(C5 H5 N)'
_chemical_formula_sum 'C76 H87 Cl3 Dy Li2 N14 O2 U'
_chemical_formula_weight 1749.35
_chemical_properties_physical Air-sensitive,Moisture-sensitive
_space_group_crystal_system monoclinic
_space_group_IT_number 14
_space_group_name_Hall '-P 2yn'
_space_group_name_H-M_alt 'P 1 21/n 1'
_atom_sites_solution_hydrogens geom
_atom_sites_solution_primary dual
_audit_creation_date 2023-11-24
_audit_creation_method
;
Olex2 1.3
(compiled 2020.11.12 svn.r5f609507 for OlexSys, GUI svn.r6408)
;
_audit_update_record
;
2023-12-11 deposited with the CCDC.	2024-09-20 downloaded from the CCDC.
;
_cell_angle_alpha 90
_cell_angle_beta 106.566(2)
_cell_angle_gamma 90
_cell_formula_units_Z 4
_cell_length_a 19.0653(4)
_cell_length_b 17.0891(3)
_cell_length_c 24.4481(5)
_cell_measurement_reflns_used 21649
_cell_measurement_temperature 120.00(10)
_cell_measurement_theta_max 28.5940
_cell_measurement_theta_min 3.5370
_cell_volume 7634.8(3)
_computing_cell_refinement 'CrysAlisPro 1.171.42.49 (Rigaku OD, 2022)'
_computing_data_collection 'CrysAlisPro 1.171.42.49 (Rigaku OD, 2022)'
_computing_data_reduction 'CrysAlisPro 1.171.42.49 (Rigaku OD, 2022)'
_computing_molecular_graphics 'Olex2 1.3 (Dolomanov et al., 2009)'
_computing_publication_material 'Olex2 1.3 (Dolomanov et al., 2009)'
_computing_structure_refinement 'SHELXL 2018/3 (Sheldrick, 2015)'
_computing_structure_solution 'SHELXT 2018/2 (Sheldrick, 2018)'
_diffrn_ambient_environment N~2~
_diffrn_ambient_temperature 120.00(10)
_diffrn_detector 'CCD plate'
_diffrn_detector_area_resol_mean 8.0521
_diffrn_detector_type Eos
_diffrn_measured_fraction_theta_full 0.998
_diffrn_measured_fraction_theta_max 0.871
_diffrn_measurement_details
;
List of Runs (angles in degrees, time in seconds):

  # Type    Start    End  Width  t~exp~   \w     \q     \k     \f   Frames
#--------------------------------------------------------------------------
  1  \w    -35.00  55.00   1.00   15.00    --  -14.44  34.00 -95.00   90
  2  \w    -53.00  36.00   1.00   15.00    --   16.16 -34.00 106.00   89
  3  \w    -87.00 -39.00   1.00   15.00    --  -14.44-178.00 -90.00   48
  4  \w    -11.00  39.00   1.00   15.00    --   16.16  77.00   0.00   50
  5  \w    -11.00  39.00   1.00   15.00    --   16.16  77.00 120.00   50
  6  \w    -51.00  33.00   1.00   15.00    --   16.16 -57.00  60.00   84
  7  \w     -1.00  83.00   1.00   15.00    --   16.16  57.00-150.00   84
;
_diffrn_measurement_device 'four-circle diffractometer'
_diffrn_measurement_device_type 'Xcalibur, Eos'
_diffrn_measurement_method '\w scans'
_diffrn_orient_matrix_type 'CrysAlisPro convention (1999,Acta A55,543-557)'
_diffrn_orient_matrix_UB_11 -0.0281516000
_diffrn_orient_matrix_UB_12 -0.0058810000
_diffrn_orient_matrix_UB_13 0.0132839000
_diffrn_orient_matrix_UB_21 0.0070274000
_diffrn_orient_matrix_UB_22 -0.0408235000
_diffrn_orient_matrix_UB_23 0.0012268000
_diffrn_orient_matrix_UB_31 0.0257625000
_diffrn_orient_matrix_UB_32 0.0047192000
_diffrn_orient_matrix_UB_33 0.0271736000
_diffrn_radiation_monochromator graphite
_diffrn_radiation_probe x-ray
_diffrn_radiation_type 'Mo K\a'
_diffrn_radiation_wavelength 0.71073
_diffrn_reflns_av_R_equivalents 0.0674
_diffrn_reflns_av_unetI/netI 0.0738
_diffrn_reflns_Laue_measured_fraction_full 0.998
_diffrn_reflns_Laue_measured_fraction_max 0.871
_diffrn_reflns_limit_h_max 23
_diffrn_reflns_limit_h_min -24
_diffrn_reflns_limit_k_max 20
_diffrn_reflns_limit_k_min -23
_diffrn_reflns_limit_l_max 30
_diffrn_reflns_limit_l_min -30
_diffrn_reflns_number 79648
_diffrn_reflns_point_group_measured_fraction_full 0.998
_diffrn_reflns_point_group_measured_fraction_max 0.871
_diffrn_reflns_theta_full 25.242
_diffrn_reflns_theta_max 28.901
_diffrn_reflns_theta_min 3.335
_diffrn_source 'fine-focus sealed X-ray tube'
_diffrn_source_type 'Enhance (Mo) X-ray Source'
_exptl_absorpt_coefficient_mu 3.249
_exptl_absorpt_correction_T_max 0.752
_exptl_absorpt_correction_T_min 0.224
_exptl_absorpt_correction_type analytical
_exptl_absorpt_process_details
;
CrysAlisPro 1.171.42.49 (Rigaku Oxford Diffraction, 2022)
Analytical numeric absorption correction using a multifaceted crystal
model based on expressions derived by R.C. Clark & J.S. Reid.
(Clark, R. C. & Reid, J. S. (1995). Acta Cryst. A51, 887-897)
Empirical absorption correction using spherical harmonics,
implemented in SCALE3 ABSPACK scaling algorithm.
;
_exptl_crystal_colour yellow
_exptl_crystal_colour_primary yellow
_exptl_crystal_density_diffrn 1.522
_exptl_crystal_description plate
_exptl_crystal_F_000 3488
_exptl_crystal_preparation 'Vapour diffusion of hexane into pyridine solution'
_exptl_crystal_recrystallization_method 'Re-crystallisation from solvent: Pyridene, hexane'
_exptl_crystal_size_max 0.457
_exptl_crystal_size_mid 0.242
_exptl_crystal_size_min 0.06
_refine_diff_density_max 1.362
_refine_diff_density_min -1.258
_refine_diff_density_rms 0.159
_refine_ls_extinction_method none
_refine_ls_goodness_of_fit_ref 1.036
_refine_ls_hydrogen_treatment constr
_refine_ls_matrix_type full
_refine_ls_number_parameters 893
_refine_ls_number_reflns 17518
_refine_ls_number_restraints 100
_refine_ls_restrained_S_all 1.043
_refine_ls_R_factor_all 0.0711
_refine_ls_R_factor_gt 0.0420
_refine_ls_shift/su_max 0.002
_refine_ls_shift/su_mean 0.000
_refine_ls_structure_factor_coef Fsqd
_refine_ls_weighting_details 'w=1/[\s^2^(Fo^2^)+(0.0231P)^2^+10.4983P] where P=(Fo^2^+2Fc^2^)/3'
_refine_ls_weighting_scheme calc
_refine_ls_wR_factor_gt 0.0703
_refine_ls_wR_factor_ref 0.0790
_reflns_Friedel_coverage 0.000
_reflns_number_gt 13292
_reflns_number_total 17518
_reflns_threshold_expression 'I > 2\s(I)'
_cod_data_source_file d4dt02367f2.cif
_cod_data_source_block to509_refinalised
_cod_database_code 7717389
_shelx_shelxl_version_number 2018/3
_chemical_oxdiff_formula 'C36 H47 N6 U O2 Dy Li2 Cl3'
_chemical_oxdiff_usercomment Pyr/hex
_shelx_space_group_comment
;
The symmetry employed for this shelxl refinement is uniquely defined
by the following loop, which should always be used as a source of
symmetry information in preference to the above space-group names.
They are only intended as comments.
;
_shelx_estimated_absorpt_t_max 0.829
_shelx_estimated_absorpt_t_min 0.318
_reflns_odcompleteness_completeness 99.71
_reflns_odcompleteness_iscentric 1
_reflns_odcompleteness_theta 25.63
_olex2_refinement_description
;
1. Fixed Uiso
 At 1.2 times of:
  All C(H) groups, All C(H,H) groups
 At 1.5 times of:
  All C(H,H,H) groups
2. Restrained distances
 N14-C72 = N14-C76
 1.33 with sigma of 0.02
 C72-C73 = C75-C76
 1.38 with sigma of 0.02
 C73-C74 = C74-C75
 1.37 with sigma of 0.02
 N14-C75
 2.39 with sigma of 0.04
 C73-C75
 2.35 with sigma of 0.04
 C72-C74
 2.36 with sigma of 0.04
 C74-C76
 2.37 with sigma of 0.04
 N14-C73
 2.4 with sigma of 0.04
 N14-C72 \\sim N14-C76
 with sigma of 0.02
 C72-C73 \\sim C73-C74 \\sim C74-C75 \\sim C75-C76
 with sigma of 0.02
 N14-C75 \\sim N14-C73
 with sigma of 0.04
 C74-C76 \\sim C74-C72 \\sim C75-C73 \\sim C76-C72
 with sigma of 0.04
3. Restrained planarity
 N14, C72, C73, C74, C75, C76
 with sigma of 0.1
4. Uiso/Uaniso restraints and constraints
N14 \\sim C72 \\sim C73 \\sim C74 \\sim C75 \\sim C76: within 2A with sigma of
0.04 and sigma for terminal atoms of 0.08 within 2A
5. Rigid body (RIGU) restrains
 N14, C72, C73, C74, C75, C76
 with sigma for 1-2 distances of 0.004 and sigma for 1-3 distances of 0.004
6.a Ternary CH refined with riding coordinates:
 C31(H31), C20(H20), C9(H9)
6.b Secondary CH2 refined with riding coordinates:
 C25(H25A,H25B), C2(H2A,H2B), C36(H36A,H36B), C24(H24A,H24B), C21(H21A,H21B),
 C14(H14A,H14B), C23(H23A,H23B), C32(H32A,H32B), C22(H22A,H22B), C10(H10A,H10B),
  C35(H35A,H35B), C33(H33A,H33B), C11(H11A,H11B), C13(H13A,H13B), C12(H12A,
 H12B), C34(H34A,H34B)
6.c Aromatic/amide H refined with riding coordinates:
 C30(H30), C19(H19), C41(H41), C17(H17), C28(H28), C27(H27), C16(H16),
 C37(H37), C8(H8), C57(H57), C61(H61), C5(H5), C66(H66), C51(H51), C62(H62),
 C67(H67), C40(H40), C6(H6), C68(H68), C39(H39), C71(H71), C52(H52), C38(H38),
 C54(H54), C56(H56), C46(H46), C58(H58), C60(H60), C65(H65), C47(H47), C70(H70),
  C42(H42), C59(H59), C63(H63), C55(H55), C64(H64), C44(H44), C45(H45),
 C53(H53), C43(H43), C69(H69), C50(H50), C48(H48), C49(H49), C72(H72), C73(H73),
  C74(H74), C75(H75), C76(H76)
6.d Idealised Me refined as rotating group:
 C1(H1A,H1B,H1C)
;
_olex2_submission_special_instructions 'No special instructions were received'
_oxdiff_exptl_absorpt_empirical_details
;
Empirical correction (ABSPACK) includes:
- Absorption correction using spherical harmonics
- Frame scaling
;
_oxdiff_exptl_absorpt_empirical_full_max 1.274
_oxdiff_exptl_absorpt_empirical_full_min 0.716

loop_
_space_group_symop_operation_xyz
'x, y, z'
'-x+1/2, y+1/2, -z+1/2'
'-x, -y, -z'
'x-1/2, -y-1/2, z-1/2'

loop_
_atom_site_label
_atom_site_type_symbol
_atom_site_fract_x
_atom_site_fract_y
_atom_site_fract_z
_atom_site_U_iso_or_equiv
_atom_site_adp_type
_atom_site_occupancy
_atom_site_site_symmetry_order
_atom_site_calc_flag
_atom_site_refinement_flags_posn
_atom_site_refinement_flags_adp
_atom_site_refinement_flags_occupancy
_atom_site_disorder_assembly
_atom_site_disorder_group
U1 U 0.43198(2) 0.22235(2) 0.63379(2) 0.01158(5) Uani 1 1 d . . . . .
Dy1 Dy 0.49923(2) 0.08005(2) 0.75634(2) 0.01523(6) Uani 1 1 d . . . . .
Cl3 Cl 0.52686(6) 0.34787(6) 0.64329(5) 0.0203(2) Uani 1 1 d . . . . .
Cl2 Cl 0.61355(6) 0.15907(7) 0.82011(4) 0.0218(3) Uani 1 1 d . . . . .
Cl1 Cl 0.59154(7) -0.00889(7) 0.72672(5) 0.0279(3) Uani 1 1 d . . . . .
N5 N 0.3311(2) 0.1679(2) 0.66930(14) 0.0141(8) Uani 1 1 d . . . . .
N4 N 0.5276(2) 0.1697(2) 0.58570(14) 0.0159(8) Uani 1 1 d . . . . .
N3 N 0.4211(2) 0.0776(2) 0.62001(14) 0.0150(8) Uani 1 1 d . . . . .
N6 N 0.3667(2) 0.3284(2) 0.67651(14) 0.0173(8) Uani 1 1 d . . . . .
N7 N 0.4298(2) 0.1620(2) 0.81127(14) 0.0204(9) Uani 1 1 d . . . . .
N1 N 0.4033(2) -0.0111(2) 0.74513(14) 0.0150(8) Uani 1 1 d . . . . .
C29 C 0.2984(2) 0.2225(2) 0.69699(16) 0.0134(9) Uani 1 1 d . . . . .
N9 N 0.6791(2) 0.2459(2) 0.71986(16) 0.0261(10) Uani 1 1 d . . . . .
C26 C 0.2970(2) 0.0988(2) 0.67242(17) 0.0152(10) Uani 1 1 d . . . . .
C15 C 0.3747(2) 0.0175(2) 0.62172(16) 0.0148(10) Uani 1 1 d . . . . .
N2 N 0.5186(2) -0.0029(2) 0.84485(14) 0.0195(9) Uani 1 1 d . . . . .
N10 N 0.3084(2) 0.1876(2) 0.43678(15) 0.0222(9) Uani 1 1 d . . . . .
N12 N 0.2052(2) 0.2872(2) 0.50526(15) 0.0194(9) Uani 1 1 d . . . . .
N11 N 0.3353(2) 0.3776(2) 0.44978(15) 0.0214(9) Uani 1 1 d . . . . .
C30 C 0.3178(2) 0.3029(3) 0.69922(17) 0.0161(10) Uani 1 1 d . . . . .
H30 H 0.294144 0.338755 0.717855 0.019 Uiso 1 1 calc R U . . .
C18 C 0.4691(2) 0.0476(2) 0.59124(17) 0.0151(10) Uani 1 1 d . . . . .
C19 C 0.5211(2) 0.0958(2) 0.57596(17) 0.0156(10) Uani 1 1 d . . . . .
H19 H 0.553151 0.071908 0.557403 0.019 Uiso 1 1 calc R U . . .
N8 N 0.5928(2) 0.3638(2) 0.79718(16) 0.0254(10) Uani 1 1 d . . . . .
C4 C 0.3407(2) -0.0321(2) 0.70431(17) 0.0140(9) Uani 1 1 d . . . . .
C3 C 0.3146(2) 0.0196(2) 0.65138(17) 0.0155(10) Uani 1 1 d . . . . .
C41 C 0.4436(3) 0.2387(3) 0.81913(19) 0.0234(11) Uani 1 1 d . . . . .
H41 H 0.476558 0.262069 0.801197 0.028 Uiso 1 1 calc R U . . .
C31 C 0.3799(3) 0.4136(2) 0.67444(17) 0.0168(10) Uani 1 1 d . . . . .
H31 H 0.434208 0.420646 0.686120 0.020 Uiso 1 1 calc R U . . .
N13 N 0.5169(3) -0.3225(3) 0.7381(2) 0.0402(12) Uani 1 1 d . . . . .
C7 C 0.4111(3) -0.0661(3) 0.78802(17) 0.0185(10) Uani 1 1 d . . . . .
C20 C 0.5797(2) 0.2150(2) 0.56366(17) 0.0156(10) Uani 1 1 d . . . . .
H20 H 0.604184 0.253355 0.593989 0.019 Uiso 1 1 calc R U . . .
C17 C 0.4529(2) -0.0295(2) 0.57658(17) 0.0168(10) Uani 1 1 d . . . . .
H17 H 0.477706 -0.063144 0.557336 0.020 Uiso 1 1 calc R U . . .
C9 C 0.5813(3) -0.0041(3) 0.89743(17) 0.0198(11) Uani 1 1 d . . . . .
H9 H 0.605371 0.048342 0.900263 0.024 Uiso 1 1 calc R U . . .
C25 C 0.5372(3) 0.2622(3) 0.51199(19) 0.0209(11) Uani 1 1 d . . . . .
H25A H 0.498767 0.292980 0.522147 0.025 Uiso 1 1 calc R U . . .
H25B H 0.512886 0.225947 0.480759 0.025 Uiso 1 1 calc R U . . .
C28 C 0.2454(3) 0.1864(3) 0.71711(18) 0.0191(10) Uani 1 1 d . . . . .
H28 H 0.215678 0.210436 0.737596 0.023 Uiso 1 1 calc R U . . .
C27 C 0.2444(3) 0.1087(3) 0.70153(18) 0.0204(10) Uani 1 1 d . . . . .
H27 H 0.213485 0.069091 0.709203 0.025 Uiso 1 1 calc R U . . .
C16 C 0.3927(3) -0.0484(3) 0.59564(17) 0.0194(10) Uani 1 1 d . . . . .
H16 H 0.368426 -0.097512 0.591493 0.023 Uiso 1 1 calc R U . . .
C37 C 0.3828(3) 0.1308(3) 0.83615(19) 0.0262(12) Uani 1 1 d . . . . .
H37 H 0.371608 0.076663 0.830698 0.031 Uiso 1 1 calc R U . . .
C8 C 0.4720(3) -0.0592(3) 0.83805(18) 0.0207(11) Uani 1 1 d . . . . .
H8 H 0.478243 -0.097423 0.867258 0.025 Uiso 1 1 calc R U . . .
C2 C 0.2436(2) -0.0152(3) 0.61087(17) 0.0188(10) Uani 1 1 d . . . . .
H2A H 0.253659 -0.069308 0.600728 0.023 Uiso 1 1 calc R U . . .
H2B H 0.205878 -0.018072 0.631527 0.023 Uiso 1 1 calc R U . . .
C57 C 0.3245(3) 0.1210(3) 0.46610(19) 0.0242(11) Uani 1 1 d . . . . .
H57 H 0.329581 0.122387 0.505883 0.029 Uiso 1 1 calc R U . . .
C36 C 0.3524(3) 0.4420(3) 0.61300(19) 0.0259(12) Uani 1 1 d . . . . .
H36A H 0.298236 0.439637 0.600143 0.031 Uiso 1 1 calc R U . . .
H36B H 0.371318 0.407367 0.587982 0.031 Uiso 1 1 calc R U . . .
C24 C 0.5871(3) 0.3176(3) 0.4912(2) 0.0252(11) Uani 1 1 d . . . . .
H24A H 0.558167 0.345041 0.456390 0.030 Uiso 1 1 calc R U . . .
H24B H 0.607445 0.357410 0.520858 0.030 Uiso 1 1 calc R U . . .
C1 C 0.2128(3) 0.0316(3) 0.55597(18) 0.0273(12) Uani 1 1 d . . . . .
H1A H 0.166996 0.007645 0.533397 0.041 Uiso 1 1 calc R U . . .
H1B H 0.248309 0.031510 0.533797 0.041 Uiso 1 1 calc R U . . .
H1C H 0.203506 0.085530 0.565519 0.041 Uiso 1 1 calc R U . . .
C61 C 0.3022(3) 0.1833(3) 0.38076(19) 0.0304(13) Uani 1 1 d . . . . .
H61 H 0.289650 0.229451 0.358441 0.037 Uiso 1 1 calc R U . . .
C5 C 0.3097(3) -0.0986(3) 0.72069(18) 0.0205(11) Uani 1 1 d . . . . .
H5 H 0.266376 -0.124571 0.699537 0.025 Uiso 1 1 calc R U . . .
C21 C 0.6400(2) 0.1689(3) 0.54856(18) 0.0184(10) Uani 1 1 d . . . . .
H21A H 0.617823 0.131084 0.517792 0.022 Uiso 1 1 calc R U . . .
H21B H 0.668237 0.138963 0.582349 0.022 Uiso 1 1 calc R U . . .
C66 C 0.3944(3) 0.4231(3) 0.4662(2) 0.0248(11) Uani 1 1 d . . . . .
H66 H 0.427360 0.414875 0.503074 0.030 Uiso 1 1 calc R U . . .
C51 C 0.7023(3) 0.1744(3) 0.7127(2) 0.0355(13) Uani 1 1 d . . . . .
H51 H 0.673282 0.131069 0.717226 0.043 Uiso 1 1 calc R U . . .
C14 C 0.6378(3) -0.0640(3) 0.89254(19) 0.0283(12) Uani 1 1 d . . . . .
H14A H 0.654280 -0.052179 0.858528 0.034 Uiso 1 1 calc R U . . .
H14B H 0.615194 -0.116665 0.887338 0.034 Uiso 1 1 calc R U . . .
C23 C 0.6494(3) 0.2730(3) 0.47799(19) 0.0247(11) Uani 1 1 d . . . . .
H23A H 0.683377 0.310607 0.468075 0.030 Uiso 1 1 calc R U . . .
H23B H 0.629436 0.238562 0.444623 0.030 Uiso 1 1 calc R U . . .
C32 C 0.3508(3) 0.4663(3) 0.7136(2) 0.0266(12) Uani 1 1 d . . . . .
H32A H 0.368671 0.447579 0.753485 0.032 Uiso 1 1 calc R U . . .
H32B H 0.296633 0.465077 0.701921 0.032 Uiso 1 1 calc R U . . .
C62 C 0.2897(3) 0.3913(3) 0.39781(19) 0.0229(11) Uani 1 1 d . . . . .
H62 H 0.247121 0.359735 0.385288 0.028 Uiso 1 1 calc R U . . .
C22 C 0.6913(3) 0.2236(3) 0.5289(2) 0.0244(11) Uani 1 1 d . . . . .
H22A H 0.729018 0.192275 0.518111 0.029 Uiso 1 1 calc R U . . .
H22B H 0.716549 0.258473 0.560787 0.029 Uiso 1 1 calc R U . . .
C10 C 0.5593(3) -0.0153(3) 0.95201(18) 0.0288(12) Uani 1 1 d . . . . .
H10A H 0.533108 -0.065704 0.950154 0.035 Uiso 1 1 calc R U . . .
H10B H 0.525552 0.027138 0.955496 0.035 Uiso 1 1 calc R U . . .
C67 C 0.5460(3) -0.3385(3) 0.6961(2) 0.0404(15) Uani 1 1 d . . . . .
H67 H 0.565251 -0.389478 0.694733 0.049 Uiso 1 1 calc R U . . .
C35 C 0.3778(3) 0.5265(3) 0.6082(2) 0.0299(12) Uani 1 1 d . . . . .
H35A H 0.431786 0.527757 0.617307 0.036 Uiso 1 1 calc R U . . .
H35B H 0.357197 0.545248 0.568533 0.036 Uiso 1 1 calc R U . . .
C40 C 0.4126(3) 0.2856(3) 0.8519(2) 0.0308(12) Uani 1 1 d . . . . .
H40 H 0.424091 0.339754 0.856448 0.037 Uiso 1 1 calc R U . . .
C6 C 0.3548(3) -0.1197(3) 0.77418(19) 0.0231(11) Uani 1 1 d . . . . .
H6 H 0.347962 -0.162687 0.796788 0.028 Uiso 1 1 calc R U . . .
C68 C 0.5503(3) -0.2866(3) 0.6548(2) 0.0369(14) Uani 1 1 d . . . . .
H68 H 0.572089 -0.300916 0.625879 0.044 Uiso 1 1 calc R U . . .
C39 C 0.3647(3) 0.2525(3) 0.8778(2) 0.0373(14) Uani 1 1 d . . . . .
H39 H 0.342568 0.283101 0.900868 0.045 Uiso 1 1 calc R U . . .
C71 C 0.4884(3) -0.2512(3) 0.7375(2) 0.0391(14) Uani 1 1 d . . . . .
H71 H 0.465607 -0.238749 0.766196 0.047 Uiso 1 1 calc R U . . .
C52 C 0.1998(3) 0.2719(3) 0.5575(2) 0.0311(13) Uani 1 1 d . . . . .
H52 H 0.243490 0.260726 0.586770 0.037 Uiso 1 1 calc R U . . .
C38 C 0.3494(3) 0.1739(3) 0.8697(2) 0.0357(14) Uani 1 1 d . . . . .
H38 H 0.316265 0.149455 0.886862 0.043 Uiso 1 1 calc R U . . .
C54 C 0.0713(3) 0.2861(3) 0.5299(2) 0.0342(13) Uani 1 1 d . . . . .
H54 H 0.025664 0.285608 0.538265 0.041 Uiso 1 1 calc R U . . .
C56 C 0.1420(3) 0.3021(3) 0.4655(2) 0.0279(12) Uani 1 1 d . . . . .
H56 H 0.143799 0.313833 0.427984 0.033 Uiso 1 1 calc R U . . .
C46 C 0.5781(3) 0.4371(3) 0.7797(2) 0.0295(12) Uani 1 1 d . . . . .
H46 H 0.560146 0.446417 0.739850 0.035 Uiso 1 1 calc R U . . .
C58 C 0.3342(3) 0.0506(3) 0.44234(19) 0.0282(12) Uani 1 1 d . . . . .
H58 H 0.344452 0.004648 0.465119 0.034 Uiso 1 1 calc R U . . .
C60 C 0.3131(3) 0.1152(3) 0.3540(2) 0.0368(14) Uani 1 1 d . . . . .
H60 H 0.309714 0.115416 0.314476 0.044 Uiso 1 1 calc R U . . .
C65 C 0.4104(3) 0.4814(3) 0.4328(2) 0.0300(12) Uani 1 1 d . . . . .
H65 H 0.453192 0.512423 0.446104 0.036 Uiso 1 1 calc R U . . .
C47 C 0.7212(3) 0.3059(4) 0.7126(2) 0.0413(15) Uani 1 1 d . . . . .
H47 H 0.705333 0.357743 0.716443 0.050 Uiso 1 1 calc R U . . .
Li1 Li 0.5853(5) 0.2647(5) 0.7416(3) 0.0264(19) Uani 1 1 d . . . . .
C33 C 0.3777(3) 0.5500(3) 0.7092(2) 0.0328(13) Uani 1 1 d . . . . .
H33A H 0.358382 0.584959 0.733833 0.039 Uiso 1 1 calc R U . . .
H33B H 0.431819 0.551176 0.723355 0.039 Uiso 1 1 calc R U . . .
C11 C 0.6265(3) -0.0149(3) 1.00475(18) 0.0317(13) Uani 1 1 d . . . . .
H11A H 0.650028 0.037254 1.008791 0.038 Uiso 1 1 calc R U . . .
H11B H 0.610823 -0.025000 1.039355 0.038 Uiso 1 1 calc R U . . .
C70 C 0.4898(3) -0.1948(3) 0.6981(2) 0.0397(15) Uani 1 1 d . . . . .
H70 H 0.469087 -0.144651 0.699875 0.048 Uiso 1 1 calc R U . . .
C42 C 0.6190(3) 0.3533(3) 0.8538(2) 0.0330(13) Uani 1 1 d . . . . .
H42 H 0.630549 0.301534 0.867548 0.040 Uiso 1 1 calc R U . . .
C59 C 0.3289(3) 0.0474(3) 0.3849(2) 0.0346(14) Uani 1 1 d . . . . .
H59 H 0.335964 -0.000405 0.367285 0.042 Uiso 1 1 calc R U . . .
C13 C 0.7043(3) -0.0641(3) 0.9460(2) 0.0351(13) Uani 1 1 d . . . . .
H13A H 0.738476 -0.106255 0.942603 0.042 Uiso 1 1 calc R U . . .
H13B H 0.730479 -0.013579 0.948623 0.042 Uiso 1 1 calc R U . . .
C63 C 0.3010(3) 0.4481(3) 0.3615(2) 0.0312(13) Uani 1 1 d . . . . .
H63 H 0.266969 0.455721 0.325037 0.037 Uiso 1 1 calc R U . . .
C55 C 0.0749(3) 0.3016(3) 0.4757(2) 0.0351(14) Uani 1 1 d . . . . .
H55 H 0.031673 0.311702 0.445726 0.042 Uiso 1 1 calc R U . . .
C64 C 0.3622(3) 0.4935(3) 0.3792(2) 0.0335(13) Uani 1 1 d . . . . .
H64 H 0.371667 0.533007 0.354880 0.040 Uiso 1 1 calc R U . . .
C44 C 0.6140(3) 0.4881(3) 0.8732(2) 0.0413(15) Uani 1 1 d . . . . .
H44 H 0.621489 0.530701 0.899212 0.050 Uiso 1 1 calc R U . . .
C45 C 0.5873(3) 0.5011(3) 0.8161(2) 0.0375(14) Uani 1 1 d . . . . .
H45 H 0.575205 0.552475 0.801614 0.045 Uiso 1 1 calc R U . . .
C53 C 0.1350(3) 0.2715(3) 0.5715(2) 0.0343(13) Uani 1 1 d . . . . .
H53 H 0.134477 0.261180 0.609531 0.041 Uiso 1 1 calc R U . . .
C12 C 0.6812(3) -0.0765(3) 0.9997(2) 0.0325(13) Uani 1 1 d . . . . .
H12A H 0.659024 -0.129078 0.998700 0.039 Uiso 1 1 calc R U . . .
H12B H 0.724693 -0.073969 1.033415 0.039 Uiso 1 1 calc R U . . .
C43 C 0.6301(3) 0.4132(3) 0.8931(2) 0.0398(15) Uani 1 1 d . . . . .
H43 H 0.648389 0.402952 0.932809 0.048 Uiso 1 1 calc R U . . .
C34 C 0.3536(3) 0.5802(3) 0.6484(2) 0.0347(13) Uani 1 1 d . . . . .
H34A H 0.299613 0.584944 0.635770 0.042 Uiso 1 1 calc R U . . .
H34B H 0.374519 0.632952 0.646983 0.042 Uiso 1 1 calc R U . . .
C69 C 0.5218(3) -0.2124(3) 0.6564(2) 0.0437(16) Uani 1 1 d . . . . .
H69 H 0.524532 -0.174223 0.628832 0.052 Uiso 1 1 calc R U . . .
C50 C 0.7663(4) 0.1597(5) 0.6989(2) 0.058(2) Uani 1 1 d . . . . .
H50 H 0.780033 0.107461 0.693640 0.070 Uiso 1 1 calc R U . . .
Li2 Li 0.3074(5) 0.2815(5) 0.4907(3) 0.0224(18) Uani 1 1 d . . . . .
C48 C 0.7869(4) 0.2953(5) 0.6998(2) 0.065(2) Uani 1 1 d . . . . .
H48 H 0.815885 0.338936 0.695807 0.078 Uiso 1 1 calc R U . . .
C49 C 0.8094(4) 0.2199(7) 0.6929(3) 0.078(3) Uani 1 1 d . . . . .
H49 H 0.854214 0.210625 0.684225 0.094 Uiso 1 1 calc R U . . .
O2 O 0.37205(17) 0.24972(17) 0.56262(12) 0.0186(7) Uani 1 1 d . . . . .
O1 O 0.49608(16) 0.19390(16) 0.70808(11) 0.0153(7) Uani 1 1 d . . . . .
N14 N 0.0126(4) 0.1422(5) 0.6212(3) 0.102(2) Uani 1 1 d D U . . .
C72 C 0.0297(5) 0.1002(4) 0.5814(5) 0.092(3) Uani 1 1 d D U . . .
H72 H 0.072911 0.069342 0.590727 0.111 Uiso 1 1 calc R U . . .
C73 C -0.0148(6) 0.1015(5) 0.5273(4) 0.111(3) Uani 1 1 d D U . . .
H73 H -0.002153 0.071269 0.498870 0.134 Uiso 1 1 calc R U . . .
C74 C -0.0763(5) 0.1445(5) 0.5128(3) 0.099(4) Uani 1 1 d D U . . .
H74 H -0.107779 0.145535 0.474879 0.118 Uiso 1 1 calc R U . . .
C75 C -0.0904(4) 0.1850(5) 0.5541(4) 0.090(3) Uani 1 1 d D U . . .
H75 H -0.133943 0.215329 0.545659 0.108 Uiso 1 1 calc R U . . .
C76 C -0.0463(5) 0.1855(5) 0.6074(4) 0.077(2) Uani 1 1 d D U . . .
H76 H -0.057822 0.217524 0.635437 0.092 Uiso 1 1 calc R U . . .

loop_
_atom_site_aniso_label
_atom_site_aniso_U_11
_atom_site_aniso_U_22
_atom_site_aniso_U_33
_atom_site_aniso_U_23
_atom_site_aniso_U_13
_atom_site_aniso_U_12
U1 0.01278(9) 0.01098(8) 0.01080(8) 0.00038(6) 0.00305(6) -0.00073(7)
Dy1 0.01667(12) 0.01387(11) 0.01473(11) 0.00137(8) 0.00378(8) -0.00096(9)
Cl3 0.0213(6) 0.0146(6) 0.0283(6) -0.0045(4) 0.0125(5) -0.0046(5)
Cl2 0.0201(7) 0.0251(6) 0.0162(5) 0.0001(4) -0.0010(5) -0.0017(5)
Cl1 0.0321(8) 0.0263(7) 0.0278(6) -0.0028(5) 0.0126(5) 0.0062(6)
N5 0.014(2) 0.0140(19) 0.0148(18) 0.0010(14) 0.0053(15) -0.0006(16)
N4 0.018(2) 0.015(2) 0.0158(19) 0.0010(15) 0.0058(16) 0.0015(17)
N3 0.013(2) 0.0131(19) 0.0212(19) -0.0016(15) 0.0080(16) -0.0002(16)
N6 0.025(2) 0.0130(19) 0.0143(19) -0.0019(14) 0.0058(16) 0.0046(17)
N7 0.019(2) 0.026(2) 0.0145(19) 0.0041(16) 0.0024(16) 0.0013(18)
N1 0.017(2) 0.017(2) 0.0126(18) 0.0016(14) 0.0061(15) -0.0004(17)
C29 0.013(2) 0.014(2) 0.012(2) 0.0015(17) 0.0027(17) 0.0002(19)
N9 0.017(2) 0.035(3) 0.024(2) 0.0020(18) 0.0014(17) -0.004(2)
C26 0.015(3) 0.015(2) 0.014(2) 0.0026(17) 0.0008(18) 0.0006(19)
C15 0.019(3) 0.014(2) 0.009(2) 0.0038(17) 0.0007(18) -0.0007(19)
N2 0.021(2) 0.020(2) 0.017(2) 0.0002(15) 0.0048(16) 0.0027(18)
N10 0.026(2) 0.020(2) 0.023(2) 0.0004(17) 0.0107(18) 0.0010(19)
N12 0.020(2) 0.019(2) 0.018(2) 0.0012(16) 0.0038(16) -0.0002(18)
N11 0.021(2) 0.020(2) 0.022(2) -0.0009(16) 0.0044(17) -0.0047(18)
C30 0.017(3) 0.020(2) 0.013(2) 0.0019(17) 0.0067(18) 0.002(2)
C18 0.014(2) 0.017(2) 0.013(2) -0.0003(17) 0.0023(18) -0.0024(19)
C19 0.021(3) 0.012(2) 0.014(2) 0.0016(17) 0.0061(19) 0.002(2)
N8 0.023(2) 0.025(2) 0.026(2) -0.0065(18) 0.0045(18) -0.0028(19)
C4 0.016(3) 0.011(2) 0.016(2) -0.0006(17) 0.0055(18) 0.0003(19)
C3 0.017(3) 0.012(2) 0.015(2) -0.0011(17) 0.0022(18) -0.0046(19)
C41 0.024(3) 0.027(3) 0.019(2) -0.002(2) 0.007(2) -0.002(2)
C31 0.019(3) 0.013(2) 0.021(2) -0.0033(18) 0.0095(19) -0.001(2)
N13 0.039(3) 0.025(3) 0.058(3) 0.003(2) 0.015(3) -0.001(2)
C7 0.023(3) 0.019(2) 0.015(2) 0.0006(18) 0.0081(19) 0.000(2)
C20 0.020(3) 0.013(2) 0.016(2) -0.0001(17) 0.0084(19) -0.004(2)
C17 0.020(3) 0.014(2) 0.017(2) -0.0033(18) 0.0075(19) 0.002(2)
C9 0.021(3) 0.019(2) 0.016(2) 0.0049(18) -0.0008(19) 0.002(2)
C25 0.022(3) 0.018(3) 0.024(3) 0.0025(19) 0.009(2) 0.000(2)
C28 0.019(3) 0.019(2) 0.022(2) 0.0051(19) 0.010(2) 0.005(2)
C27 0.018(3) 0.021(3) 0.025(3) 0.0030(19) 0.011(2) -0.004(2)
C16 0.026(3) 0.015(2) 0.020(2) -0.0017(18) 0.011(2) -0.005(2)
C37 0.027(3) 0.031(3) 0.021(3) 0.001(2) 0.008(2) 0.002(2)
C8 0.028(3) 0.020(3) 0.017(2) 0.0064(18) 0.009(2) 0.004(2)
C2 0.015(3) 0.020(2) 0.019(2) -0.0002(18) 0.0008(19) -0.006(2)
C57 0.030(3) 0.027(3) 0.014(2) -0.003(2) 0.006(2) 0.002(2)
C36 0.031(3) 0.017(3) 0.031(3) 0.004(2) 0.010(2) 0.000(2)
C24 0.027(3) 0.022(3) 0.029(3) 0.005(2) 0.012(2) 0.000(2)
C1 0.019(3) 0.033(3) 0.024(3) 0.003(2) -0.003(2) -0.006(2)
C61 0.045(4) 0.026(3) 0.022(3) 0.008(2) 0.012(2) 0.005(3)
C5 0.019(3) 0.019(2) 0.024(3) -0.0014(19) 0.007(2) -0.007(2)
C21 0.016(3) 0.021(2) 0.019(2) -0.0014(19) 0.0068(19) -0.003(2)
C66 0.022(3) 0.027(3) 0.024(3) -0.005(2) 0.003(2) 0.003(2)
C51 0.031(3) 0.046(4) 0.031(3) -0.002(3) 0.012(2) 0.007(3)
C14 0.028(3) 0.035(3) 0.022(3) 0.004(2) 0.008(2) 0.006(2)
C23 0.031(3) 0.020(3) 0.027(3) -0.002(2) 0.016(2) -0.010(2)
C32 0.037(3) 0.020(3) 0.031(3) -0.003(2) 0.023(2) -0.002(2)
C62 0.020(3) 0.022(3) 0.025(3) -0.001(2) 0.005(2) -0.006(2)
C22 0.022(3) 0.023(3) 0.033(3) -0.002(2) 0.016(2) -0.003(2)
C10 0.024(3) 0.047(3) 0.017(2) 0.002(2) 0.008(2) 0.006(3)
C67 0.038(4) 0.029(3) 0.049(4) -0.009(3) 0.005(3) 0.001(3)
C35 0.041(4) 0.018(3) 0.033(3) 0.009(2) 0.014(2) -0.002(2)
C40 0.033(3) 0.033(3) 0.027(3) -0.003(2) 0.008(2) 0.004(3)
C6 0.028(3) 0.018(2) 0.024(3) 0.0069(19) 0.010(2) -0.004(2)
C68 0.036(4) 0.042(4) 0.032(3) -0.004(3) 0.010(3) 0.004(3)
C39 0.041(4) 0.047(4) 0.027(3) -0.006(2) 0.014(3) 0.009(3)
C71 0.038(4) 0.039(3) 0.044(3) -0.001(3) 0.015(3) 0.003(3)
C52 0.028(3) 0.044(3) 0.019(3) 0.006(2) 0.003(2) 0.006(3)
C38 0.034(3) 0.051(4) 0.028(3) 0.004(3) 0.018(2) 0.000(3)
C54 0.026(3) 0.037(3) 0.043(3) -0.006(3) 0.016(3) -0.003(3)
C56 0.033(3) 0.030(3) 0.019(3) 0.003(2) 0.004(2) 0.002(2)
C46 0.035(3) 0.027(3) 0.025(3) -0.002(2) 0.007(2) 0.003(2)
C58 0.037(3) 0.026(3) 0.022(3) 0.003(2) 0.008(2) 0.007(2)
C60 0.053(4) 0.038(3) 0.020(3) -0.002(2) 0.013(3) 0.012(3)
C65 0.022(3) 0.020(3) 0.049(3) -0.009(2) 0.011(2) -0.010(2)
C47 0.036(4) 0.050(4) 0.033(3) 0.010(3) 0.001(3) -0.012(3)
Li1 0.022(5) 0.029(5) 0.027(4) -0.007(3) 0.006(4) -0.012(4)
C33 0.047(4) 0.016(3) 0.047(3) -0.010(2) 0.032(3) -0.008(3)
C11 0.035(3) 0.049(3) 0.010(2) 0.006(2) 0.003(2) 0.003(3)
C70 0.048(4) 0.023(3) 0.044(3) -0.005(2) 0.007(3) 0.003(3)
C42 0.037(4) 0.027(3) 0.030(3) -0.004(2) 0.000(2) 0.001(3)
C59 0.042(4) 0.033(3) 0.027(3) -0.007(2) 0.008(2) 0.012(3)
C13 0.023(3) 0.044(3) 0.035(3) 0.008(3) 0.004(2) 0.012(3)
C63 0.038(4) 0.031(3) 0.023(3) 0.006(2) 0.005(2) 0.001(3)
C55 0.018(3) 0.041(3) 0.038(3) 0.003(2) -0.006(2) 0.000(3)
C64 0.044(4) 0.023(3) 0.039(3) 0.007(2) 0.020(3) -0.005(3)
C44 0.047(4) 0.029(3) 0.041(3) -0.019(3) 0.002(3) -0.001(3)
C45 0.044(4) 0.024(3) 0.042(3) -0.007(2) 0.009(3) -0.001(3)
C53 0.033(3) 0.052(4) 0.021(3) -0.001(2) 0.013(2) -0.004(3)
C12 0.027(3) 0.039(3) 0.026(3) 0.011(2) -0.002(2) 0.005(3)
C43 0.043(4) 0.043(4) 0.028(3) -0.010(3) 0.001(3) 0.003(3)
C34 0.038(4) 0.017(3) 0.053(4) 0.004(2) 0.020(3) 0.003(3)
C69 0.054(4) 0.036(3) 0.037(3) 0.010(3) 0.007(3) 0.004(3)
C50 0.042(4) 0.098(6) 0.040(4) 0.001(4) 0.020(3) 0.028(4)
Li2 0.031(5) 0.022(4) 0.016(4) 0.003(3) 0.009(3) 0.000(4)
C48 0.032(4) 0.126(7) 0.035(4) 0.028(4) 0.007(3) -0.031(5)
C49 0.030(4) 0.163(10) 0.048(4) 0.018(5) 0.022(3) 0.025(6)
O2 0.0188(19) 0.0209(17) 0.0155(16) -0.0018(13) 0.0037(13) -0.0008(14)
O1 0.0158(18) 0.0169(16) 0.0115(15) -0.0010(12) 0.0013(12) -0.0028(13)
N14 0.103(6) 0.099(6) 0.110(5) 0.034(4) 0.038(5) -0.003(5)
C72 0.078(6) 0.058(5) 0.161(7) 0.031(5) 0.067(6) 0.016(5)
C73 0.204(11) 0.061(6) 0.100(6) -0.042(5) 0.092(6) -0.048(6)
C74 0.126(8) 0.089(7) 0.046(4) 0.026(4) -0.030(4) -0.088(5)
C75 0.036(5) 0.077(6) 0.150(7) 0.061(5) 0.016(5) -0.006(4)
C76 0.087(6) 0.072(5) 0.098(5) 0.015(4) 0.070(4) -0.001(4)

loop_
_atom_type_symbol
_atom_type_description
_atom_type_scat_dispersion_real
_atom_type_scat_dispersion_imag
_atom_type_scat_source
C C 0.0033 0.0016 'International Tables Vol C Tables 4.2.6.8 and 6.1.1.4'
H H 0.0000 0.0000 'International Tables Vol C Tables 4.2.6.8 and 6.1.1.4'
Cl Cl 0.1484 0.1585 'International Tables Vol C Tables 4.2.6.8 and 6.1.1.4'
Dy Dy -0.1892 4.4098 'International Tables Vol C Tables 4.2.6.8 and 6.1.1.4'
Li Li -0.0003 0.0001 'International Tables Vol C Tables 4.2.6.8 and 6.1.1.4'
N N 0.0061 0.0033 'International Tables Vol C Tables 4.2.6.8 and 6.1.1.4'
O O 0.0106 0.0060 'International Tables Vol C Tables 4.2.6.8 and 6.1.1.4'
U U -9.6767 9.6646 'International Tables Vol C Tables 4.2.6.8 and 6.1.1.4'

loop_
_exptl_crystal_face_index_h
_exptl_crystal_face_index_k
_exptl_crystal_face_index_l
_exptl_crystal_face_perp_dist
0 23 9 0.1059
-11 16 -17 0.2107
-12 5 -24 0.1959
2 -24 -5 0.1093
-24 -3 23 0.0115
25 3 -22 0.0394
13 -3 24 0.2437

loop_
_geom_angle_atom_site_label_1
_geom_angle_atom_site_label_2
_geom_angle_atom_site_label_3
_geom_angle
_geom_angle_site_symmetry_1
_geom_angle_site_symmetry_3
_geom_angle_publ_flag
N5 U1 Cl3 143.68(8) . . ?
N5 U1 N4 137.40(11) . . ?
N5 U1 N6 67.32(12) . . ?
N4 U1 Cl3 77.32(8) . . ?
N3 U1 Cl3 143.59(9) . . ?
N3 U1 N5 68.66(11) . . ?
N3 U1 N4 68.75(11) . . ?
N3 U1 N6 135.97(12) . . ?
N6 U1 Cl3 78.53(9) . . ?
N6 U1 N4 155.27(12) . . ?
O2 U1 Cl3 95.53(10) . . ?
O2 U1 N5 95.20(12) . . ?
O2 U1 N4 89.24(12) . . ?
O2 U1 N3 96.80(12) . . ?
O2 U1 N6 87.90(12) . . ?
O2 U1 O1 179.17(13) . . ?
O1 U1 Cl3 83.90(9) . . ?
O1 U1 N5 85.60(12) . . ?
O1 U1 N4 90.06(11) . . ?
O1 U1 N3 83.33(11) . . ?
O1 U1 N6 92.57(11) . . ?
Cl1 Dy1 Cl2 87.31(4) . . ?
N7 Dy1 Cl2 82.79(9) . . ?
N7 Dy1 Cl1 165.28(8) . . ?
N1 Dy1 Cl2 151.98(8) . . ?
N1 Dy1 Cl1 98.44(9) . . ?
N1 Dy1 N7 85.54(12) . . ?
N1 Dy1 N2 69.38(12) . . ?
N2 Dy1 Cl2 83.54(9) . . ?
N2 Dy1 Cl1 87.97(9) . . ?
N2 Dy1 N7 80.14(11) . . ?
O1 Dy1 Cl2 76.40(7) . . ?
O1 Dy1 Cl1 106.16(8) . . ?
O1 Dy1 N7 82.10(11) . . ?
O1 Dy1 N1 127.00(11) . . ?
O1 Dy1 N2 154.65(11) . . ?
Li1 Cl3 U1 76.40(17) . . ?
Li1 Cl2 Dy1 87.53(18) . . ?
C29 N5 U1 114.3(3) . . ?
C26 N5 U1 140.2(3) . . ?
C26 N5 C29 105.4(4) . . ?
C19 N4 U1 112.5(3) . . ?
C19 N4 C20 119.1(4) . . ?
C20 N4 U1 128.0(3) . . ?
C15 N3 U1 140.4(3) . . ?
C15 N3 C18 105.3(3) . . ?
C18 N3 U1 112.8(3) . . ?
C30 N6 U1 115.4(3) . . ?
C30 N6 C31 119.8(4) . . ?
C31 N6 U1 124.8(3) . . ?
C41 N7 Dy1 120.1(3) . . ?
C37 N7 Dy1 122.6(3) . . ?
C37 N7 C41 117.2(4) . . ?
C4 N1 Dy1 138.1(3) . . ?
C4 N1 C7 105.0(4) . . ?
C7 N1 Dy1 116.6(3) . . ?
N5 C29 C30 121.1(4) . . ?
C28 C29 N5 110.1(4) . . ?
C28 C29 C30 128.7(4) . . ?
C51 N9 C47 116.7(5) . . ?
C51 N9 Li1 122.1(4) . . ?
C47 N9 Li1 121.2(5) . . ?
N5 C26 C3 126.8(4) . . ?
N5 C26 C27 110.4(4) . . ?
C27 C26 C3 122.7(4) . . ?
N3 C15 C3 125.5(4) . . ?
N3 C15 C16 110.4(4) . . ?
C16 C15 C3 123.9(4) . . ?
C9 N2 Dy1 129.4(3) . . ?
C8 N2 Dy1 112.4(3) . . ?
C8 N2 C9 117.2(4) . . ?
C57 N10 C61 116.2(4) . . ?
C57 N10 Li2 111.1(3) . . ?
C61 N10 Li2 132.4(4) . . ?
C52 N12 C56 115.6(4) . . ?
C52 N12 Li2 119.0(4) . . ?
C56 N12 Li2 125.3(4) . . ?
C66 N11 C62 116.6(4) . . ?
C66 N11 Li2 128.9(4) . . ?
C62 N11 Li2 114.3(4) . . ?
N6 C30 C29 121.5(4) . . ?
N6 C30 H30 119.2 . . ?
C29 C30 H30 119.2 . . ?
N3 C18 C19 121.8(4) . . ?
C17 C18 N3 110.4(4) . . ?
C17 C18 C19 127.5(4) . . ?
N4 C19 C18 124.0(4) . . ?
N4 C19 H19 118.0 . . ?
C18 C19 H19 118.0 . . ?
C46 N8 Li1 124.8(4) . . ?
C46 N8 C42 116.1(4) . . ?
C42 N8 Li1 118.9(4) . . ?
N1 C4 C3 118.2(4) . . ?
N1 C4 C5 110.9(4) . . ?
C5 C4 C3 130.8(4) . . ?
C26 C3 C15 116.8(4) . . ?
C26 C3 C4 106.2(3) . . ?
C26 C3 C2 108.8(4) . . ?
C15 C3 C4 106.4(4) . . ?
C15 C3 C2 109.0(3) . . ?
C4 C3 C2 109.4(3) . . ?
N7 C41 H41 118.3 . . ?
N7 C41 C40 123.5(5) . . ?
C40 C41 H41 118.3 . . ?
N6 C31 H31 106.3 . . ?
N6 C31 C36 109.4(3) . . ?
N6 C31 C32 117.6(4) . . ?
C36 C31 H31 106.3 . . ?
C36 C31 C32 110.2(4) . . ?
C32 C31 H31 106.3 . . ?
C67 N13 C71 116.0(5) . . ?
N1 C7 C8 118.5(4) . . ?
C6 C7 N1 110.9(4) . . ?
C6 C7 C8 130.6(4) . . ?
N4 C20 H20 107.1 . . ?
N4 C20 C25 109.1(4) . . ?
N4 C20 C21 116.7(4) . . ?
C25 C20 H20 107.1 . . ?
C25 C20 C21 109.4(3) . . ?
C21 C20 H20 107.1 . . ?
C18 C17 H17 126.9 . . ?
C18 C17 C16 106.3(4) . . ?
C16 C17 H17 126.9 . . ?
N2 C9 H9 106.8 . . ?
N2 C9 C14 110.8(4) . . ?
N2 C9 C10 114.0(4) . . ?
C14 C9 H9 106.8 . . ?
C14 C9 C10 111.3(4) . . ?
C10 C9 H9 106.8 . . ?
C20 C25 H25A 109.3 . . ?
C20 C25 H25B 109.3 . . ?
C20 C25 C24 111.7(4) . . ?
H25A C25 H25B 107.9 . . ?
C24 C25 H25A 109.3 . . ?
C24 C25 H25B 109.3 . . ?
C29 C28 H28 126.7 . . ?
C27 C28 C29 106.6(4) . . ?
C27 C28 H28 126.7 . . ?
C26 C27 H27 126.2 . . ?
C28 C27 C26 107.5(4) . . ?
C28 C27 H27 126.2 . . ?
C15 C16 C17 107.6(4) . . ?
C15 C16 H16 126.2 . . ?
C17 C16 H16 126.2 . . ?
N7 C37 H37 118.6 . . ?
N7 C37 C38 122.7(5) . . ?
C38 C37 H37 118.6 . . ?
N2 C8 C7 122.3(4) . . ?
N2 C8 H8 118.8 . . ?
C7 C8 H8 118.8 . . ?
C3 C2 H2A 108.8 . . ?
C3 C2 H2B 108.8 . . ?
H2A C2 H2B 107.7 . . ?
C1 C2 C3 114.0(4) . . ?
C1 C2 H2A 108.8 . . ?
C1 C2 H2B 108.8 . . ?
N10 C57 H57 118.0 . . ?
N10 C57 C58 124.0(4) . . ?
C58 C57 H57 118.0 . . ?
C31 C36 H36A 109.6 . . ?
C31 C36 H36B 109.6 . . ?
C31 C36 C35 110.3(4) . . ?
H36A C36 H36B 108.1 . . ?
C35 C36 H36A 109.6 . . ?
C35 C36 H36B 109.6 . . ?
C25 C24 H24A 109.4 . . ?
C25 C24 H24B 109.4 . . ?
H24A C24 H24B 108.0 . . ?
C23 C24 C25 111.0(4) . . ?
C23 C24 H24A 109.4 . . ?
C23 C24 H24B 109.4 . . ?
C2 C1 H1A 109.5 . . ?
C2 C1 H1B 109.5 . . ?
C2 C1 H1C 109.5 . . ?
H1A C1 H1B 109.5 . . ?
H1A C1 H1C 109.5 . . ?
H1B C1 H1C 109.5 . . ?
N10 C61 H61 118.4 . . ?
N10 C61 C60 123.3(5) . . ?
C60 C61 H61 118.4 . . ?
C4 C5 H5 126.8 . . ?
C6 C5 C4 106.4(4) . . ?
C6 C5 H5 126.8 . . ?
C20 C21 H21A 109.5 . . ?
C20 C21 H21B 109.5 . . ?
C20 C21 C22 110.8(4) . . ?
H21A C21 H21B 108.1 . . ?
C22 C21 H21A 109.5 . . ?
C22 C21 H21B 109.5 . . ?
N11 C66 H66 118.2 . . ?
N11 C66 C65 123.6(4) . . ?
C65 C66 H66 118.2 . . ?
N9 C51 H51 118.3 . . ?
N9 C51 C50 123.4(6) . . ?
C50 C51 H51 118.3 . . ?
C9 C14 H14A 109.3 . . ?
C9 C14 H14B 109.3 . . ?
C9 C14 C13 111.5(4) . . ?
H14A C14 H14B 108.0 . . ?
C13 C14 H14A 109.3 . . ?
C13 C14 H14B 109.3 . . ?
C24 C23 H23A 109.4 . . ?
C24 C23 H23B 109.4 . . ?
C24 C23 C22 111.3(4) . . ?
H23A C23 H23B 108.0 . . ?
C22 C23 H23A 109.4 . . ?
C22 C23 H23B 109.4 . . ?
C31 C32 H32A 110.0 . . ?
C31 C32 H32B 110.0 . . ?
C31 C32 C33 108.5(4) . . ?
H32A C32 H32B 108.4 . . ?
C33 C32 H32A 110.0 . . ?
C33 C32 H32B 110.0 . . ?
N11 C62 H62 118.0 . . ?
N11 C62 C63 124.0(5) . . ?
C63 C62 H62 118.0 . . ?
C21 C22 C23 111.2(4) . . ?
C21 C22 H22A 109.4 . . ?
C21 C22 H22B 109.4 . . ?
C23 C22 H22A 109.4 . . ?
C23 C22 H22B 109.4 . . ?
H22A C22 H22B 108.0 . . ?
C9 C10 H10A 109.4 . . ?
C9 C10 H10B 109.4 . . ?
C9 C10 C11 111.3(4) . . ?
H10A C10 H10B 108.0 . . ?
C11 C10 H10A 109.4 . . ?
C11 C10 H10B 109.4 . . ?
N13 C67 H67 117.8 . . ?
N13 C67 C68 124.4(5) . . ?
C68 C67 H67 117.8 . . ?
C36 C35 H35A 109.4 . . ?
C36 C35 H35B 109.4 . . ?
H35A C35 H35B 108.0 . . ?
C34 C35 C36 111.1(4) . . ?
C34 C35 H35A 109.4 . . ?
C34 C35 H35B 109.4 . . ?
C41 C40 H40 120.6 . . ?
C39 C40 C41 118.7(5) . . ?
C39 C40 H40 120.6 . . ?
C7 C6 C5 106.7(4) . . ?
C7 C6 H6 126.6 . . ?
C5 C6 H6 126.6 . . ?
C67 C68 H68 121.0 . . ?
C67 C68 C69 118.0(5) . . ?
C69 C68 H68 121.0 . . ?
C40 C39 H39 120.8 . . ?
C40 C39 C38 118.4(5) . . ?
C38 C39 H39 120.8 . . ?
N13 C71 H71 117.8 . . ?
N13 C71 C70 124.3(5) . . ?
C70 C71 H71 117.8 . . ?
N12 C52 H52 118.0 . . ?
N12 C52 C53 124.0(5) . . ?
C53 C52 H52 118.0 . . ?
C37 C38 H38 120.3 . . ?
C39 C38 C37 119.5(5) . . ?
C39 C38 H38 120.3 . . ?
C55 C54 H54 120.8 . . ?
C53 C54 H54 120.8 . . ?
C53 C54 C55 118.4(5) . . ?
N12 C56 H56 118.0 . . ?
N12 C56 C55 124.1(4) . . ?
C55 C56 H56 118.0 . . ?
N8 C46 H46 118.0 . . ?
N8 C46 C45 124.1(5) . . ?
C45 C46 H46 118.0 . . ?
C57 C58 H58 120.4 . . ?
C57 C58 C59 119.1(5) . . ?
C59 C58 H58 120.4 . . ?
C61 C60 H60 120.3 . . ?
C59 C60 C61 119.5(5) . . ?
C59 C60 H60 120.3 . . ?
C66 C65 H65 120.9 . . ?
C66 C65 C64 118.1(5) . . ?
C64 C65 H65 120.9 . . ?
N9 C47 H47 118.6 . . ?
N9 C47 C48 122.8(6) . . ?
C48 C47 H47 118.6 . . ?
Cl2 Li1 Cl3 164.3(3) . . ?
N9 Li1 Cl3 91.2(3) . . ?
N9 Li1 Cl2 94.1(3) . . ?
N9 Li1 N8 112.7(4) . . ?
N9 Li1 O1 119.5(4) . . ?
N8 Li1 Cl3 94.7(3) . . ?
N8 Li1 Cl2 96.8(3) . . ?
O1 Li1 Cl3 82.7(3) . . ?
O1 Li1 Cl2 81.8(3) . . ?
O1 Li1 N8 127.8(4) . . ?
C32 C33 H33A 109.3 . . ?
C32 C33 H33B 109.3 . . ?
H33A C33 H33B 107.9 . . ?
C34 C33 C32 111.8(4) . . ?
C34 C33 H33A 109.3 . . ?
C34 C33 H33B 109.3 . . ?
C10 C11 H11A 109.4 . . ?
C10 C11 H11B 109.4 . . ?
H11A C11 H11B 108.0 . . ?
C12 C11 C10 110.9(4) . . ?
C12 C11 H11A 109.4 . . ?
C12 C11 H11B 109.4 . . ?
C71 C70 H70 120.9 . . ?
C69 C70 C71 118.3(5) . . ?
C69 C70 H70 120.9 . . ?
N8 C42 H42 118.1 . . ?
N8 C42 C43 123.9(5) . . ?
C43 C42 H42 118.1 . . ?
C58 C59 H59 121.1 . . ?
C60 C59 C58 117.9(5) . . ?
C60 C59 H59 121.1 . . ?
C14 C13 H13A 109.4 . . ?
C14 C13 H13B 109.4 . . ?
H13A C13 H13B 108.0 . . ?
C12 C13 C14 111.3(4) . . ?
C12 C13 H13A 109.4 . . ?
C12 C13 H13B 109.4 . . ?
C62 C63 H63 120.8 . . ?
C64 C63 C62 118.3(5) . . ?
C64 C63 H63 120.8 . . ?
C54 C55 H55 120.6 . . ?
C56 C55 C54 118.8(5) . . ?
C56 C55 H55 120.6 . . ?
C65 C64 H64 120.3 . . ?
C63 C64 C65 119.4(5) . . ?
C63 C64 H64 120.3 . . ?
C45 C44 H44 120.1 . . ?
C45 C44 C43 119.8(5) . . ?
C43 C44 H44 120.1 . . ?
C46 C45 H45 121.0 . . ?
C44 C45 C46 118.1(5) . . ?
C44 C45 H45 121.0 . . ?
C52 C53 H53 120.5 . . ?
C54 C53 C52 119.1(5) . . ?
C54 C53 H53 120.5 . . ?
C11 C12 C13 110.6(4) . . ?
C11 C12 H12A 109.5 . . ?
C11 C12 H12B 109.5 . . ?
C13 C12 H12A 109.5 . . ?
C13 C12 H12B 109.5 . . ?
H12A C12 H12B 108.1 . . ?
C42 C43 H43 120.9 . . ?
C44 C43 C42 118.1(5) . . ?
C44 C43 H43 120.9 . . ?
C35 C34 C33 111.6(4) . . ?
C35 C34 H34A 109.3 . . ?
C35 C34 H34B 109.3 . . ?
C33 C34 H34A 109.3 . . ?
C33 C34 H34B 109.3 . . ?
H34A C34 H34B 108.0 . . ?
C68 C69 H69 120.5 . . ?
C70 C69 C68 119.0(5) . . ?
C70 C69 H69 120.5 . . ?
C51 C50 H50 120.1 . . ?
C49 C50 C51 119.8(7) . . ?
C49 C50 H50 120.1 . . ?
N10 Li2 N12 108.8(4) . . ?
N11 Li2 N10 104.9(3) . . ?
N11 Li2 N12 115.3(4) . . ?
O2 Li2 N10 104.1(4) . . ?
O2 Li2 N12 104.2(4) . . ?
O2 Li2 N11 118.8(4) . . ?
C47 C48 H48 120.6 . . ?
C49 C48 C47 118.7(7) . . ?
C49 C48 H48 120.6 . . ?
C50 C49 C48 118.4(7) . . ?
C50 C49 H49 120.8 . . ?
C48 C49 H49 120.8 . . ?
U1 O2 Li2 177.2(3) . . ?
U1 O1 Dy1 128.20(14) . . ?
U1 O1 Li1 117.0(3) . . ?
Li1 O1 Dy1 113.6(3) . . ?
C76 N14 C72 119.4(8) . . ?
N14 C72 H72 120.2 . . ?
N14 C72 C73 119.6(8) . . ?
C73 C72 H72 120.2 . . ?
C72 C73 H73 119.2 . . ?
C74 C73 C72 121.6(7) . . ?
C74 C73 H73 119.2 . . ?
C73 C74 H74 122.0 . . ?
C75 C74 C73 116.1(7) . . ?
C75 C74 H74 122.0 . . ?
C74 C75 H75 118.5 . . ?
C74 C75 C76 123.0(7) . . ?
C76 C75 H75 118.5 . . ?
N14 C76 C75 120.3(8) . . ?
N14 C76 H76 119.9 . . ?
C75 C76 H76 119.9 . . ?

loop_
_geom_bond_atom_site_label_1
_geom_bond_atom_site_label_2
_geom_bond_distance
_geom_bond_site_symmetry_2
_geom_bond_publ_flag
U1 Cl3 2.7726(11) . ?
U1 N5 2.504(4) . ?
U1 N4 2.595(4) . ?
U1 N3 2.498(3) . ?
U1 N6 2.581(4) . ?
U1 O2 1.849(3) . ?
U1 O1 1.940(3) . ?
Dy1 Cl2 2.6583(11) . ?
Dy1 Cl1 2.5804(12) . ?
Dy1 N7 2.555(4) . ?
Dy1 N1 2.359(4) . ?
Dy1 N2 2.525(3) . ?
Dy1 O1 2.267(3) . ?
Cl3 Li1 2.741(8) . ?
Cl2 Li1 2.577(8) . ?
N5 C29 1.401(5) . ?
N5 C26 1.360(5) . ?
N4 C19 1.285(5) . ?
N4 C20 1.477(5) . ?
N3 C15 1.363(5) . ?
N3 C18 1.401(5) . ?
N6 C30 1.291(5) . ?
N6 C31 1.480(5) . ?
N7 C41 1.341(6) . ?
N7 C37 1.330(6) . ?
N1 C4 1.367(5) . ?
N1 C7 1.384(5) . ?
C29 C30 1.419(6) . ?
C29 C28 1.388(6) . ?
N9 C51 1.329(6) . ?
N9 C47 1.345(7) . ?
N9 Li1 2.031(10) . ?
C26 C3 1.518(6) . ?
C26 C27 1.396(6) . ?
C15 C3 1.521(6) . ?
C15 C16 1.385(6) . ?
N2 C9 1.485(5) . ?
N2 C8 1.288(6) . ?
N10 C57 1.333(6) . ?
N10 C61 1.343(6) . ?
N10 Li2 2.080(8) . ?
N12 C52 1.336(6) . ?
N12 C56 1.338(6) . ?
N12 Li2 2.082(9) . ?
N11 C66 1.335(6) . ?
N11 C62 1.339(6) . ?
N11 Li2 2.069(8) . ?
C30 H30 0.9500 . ?
C18 C19 1.417(6) . ?
C18 C17 1.379(6) . ?
C19 H19 0.9500 . ?
N8 C46 1.327(6) . ?
N8 Li1 2.151(9) . ?
N8 C42 1.342(6) . ?
C4 C3 1.528(6) . ?
C4 C5 1.392(6) . ?
C3 C2 1.551(6) . ?
C41 H41 0.9500 . ?
C41 C40 1.381(7) . ?
C31 H31 1.0000 . ?
C31 C36 1.522(6) . ?
C31 C32 1.529(6) . ?
N13 C67 1.328(7) . ?
N13 C71 1.332(7) . ?
C7 C8 1.431(6) . ?
C7 C6 1.378(6) . ?
C20 H20 1.0000 . ?
C20 C25 1.522(6) . ?
C20 C21 1.524(6) . ?
C17 H17 0.9500 . ?
C17 C16 1.394(6) . ?
C9 H9 1.0000 . ?
C9 C14 1.516(6) . ?
C9 C10 1.520(6) . ?
C25 H25A 0.9900 . ?
C25 H25B 0.9900 . ?
C25 C24 1.528(6) . ?
C28 H28 0.9500 . ?
C28 C27 1.381(6) . ?
C27 H27 0.9500 . ?
C16 H16 0.9500 . ?
C37 H37 0.9500 . ?
C37 C38 1.384(7) . ?
C8 H8 0.9500 . ?
C2 H2A 0.9900 . ?
C2 H2B 0.9900 . ?
C2 C1 1.528(6) . ?
C57 H57 0.9500 . ?
C57 C58 1.371(6) . ?
C36 H36A 0.9900 . ?
C36 H36B 0.9900 . ?
C36 C35 1.540(6) . ?
C24 H24A 0.9900 . ?
C24 H24B 0.9900 . ?
C24 C23 1.521(6) . ?
C1 H1A 0.9800 . ?
C1 H1B 0.9800 . ?
C1 H1C 0.9800 . ?
C61 H61 0.9500 . ?
C61 C60 1.379(7) . ?
C5 H5 0.9500 . ?
C5 C6 1.392(6) . ?
C21 H21A 0.9900 . ?
C21 H21B 0.9900 . ?
C21 C22 1.527(6) . ?
C66 H66 0.9500 . ?
C66 C65 1.376(7) . ?
C51 H51 0.9500 . ?
C51 C50 1.377(8) . ?
C14 H14A 0.9900 . ?
C14 H14B 0.9900 . ?
C14 C13 1.540(6) . ?
C23 H23A 0.9900 . ?
C23 H23B 0.9900 . ?
C23 C22 1.528(6) . ?
C32 H32A 0.9900 . ?
C32 H32B 0.9900 . ?
C32 C33 1.534(6) . ?
C62 H62 0.9500 . ?
C62 C63 1.373(6) . ?
C22 H22A 0.9900 . ?
C22 H22B 0.9900 . ?
C10 H10A 0.9900 . ?
C10 H10B 0.9900 . ?
C10 C11 1.537(6) . ?
C67 H67 0.9500 . ?
C67 C68 1.362(7) . ?
C35 H35A 0.9900 . ?
C35 H35B 0.9900 . ?
C35 C34 1.508(7) . ?
C40 H40 0.9500 . ?
C40 C39 1.373(7) . ?
C6 H6 0.9500 . ?
C68 H68 0.9500 . ?
C68 C69 1.385(7) . ?
C39 H39 0.9500 . ?
C39 C38 1.377(8) . ?
C71 H71 0.9500 . ?
C71 C70 1.367(7) . ?
C52 H52 0.9500 . ?
C52 C53 1.372(7) . ?
C38 H38 0.9500 . ?
C54 H54 0.9500 . ?
C54 C55 1.371(7) . ?
C54 C53 1.367(7) . ?
C56 H56 0.9500 . ?
C56 C55 1.371(7) . ?
C46 H46 0.9500 . ?
C46 C45 1.389(7) . ?
C58 H58 0.9500 . ?
C58 C59 1.381(6) . ?
C60 H60 0.9500 . ?
C60 C59 1.369(7) . ?
C65 H65 0.9500 . ?
C65 C64 1.385(7) . ?
C47 H47 0.9500 . ?
C47 C48 1.386(9) . ?
Li1 O1 2.058(8) . ?
C33 H33A 0.9900 . ?
C33 H33B 0.9900 . ?
C33 C34 1.517(7) . ?
C11 H11A 0.9900 . ?
C11 H11B 0.9900 . ?
C11 C12 1.511(7) . ?
C70 H70 0.9500 . ?
C70 C69 1.362(8) . ?
C42 H42 0.9500 . ?
C42 C43 1.379(7) . ?
C59 H59 0.9500 . ?
C13 H13A 0.9900 . ?
C13 H13B 0.9900 . ?
C13 C12 1.514(7) . ?
C63 H63 0.9500 . ?
C63 C64 1.364(7) . ?
C55 H55 0.9500 . ?
C64 H64 0.9500 . ?
C44 H44 0.9500 . ?
C44 C45 1.360(7) . ?
C44 C43 1.372(7) . ?
C45 H45 0.9500 . ?
C53 H53 0.9500 . ?
C12 H12A 0.9900 . ?
C12 H12B 0.9900 . ?
C43 H43 0.9500 . ?
C34 H34A 0.9900 . ?
C34 H34B 0.9900 . ?
C69 H69 0.9500 . ?
C50 H50 0.9500 . ?
C50 C49 1.350(10) . ?
Li2 O2 1.916(8) . ?
C48 H48 0.9500 . ?
C48 C49 1.384(11) . ?
C49 H49 0.9500 . ?
N14 C72 1.323(8) . ?
N14 C76 1.307(8) . ?
C72 H72 0.9500 . ?
C72 C73 1.352(9) . ?
C73 H73 0.9500 . ?
C73 C74 1.344(9) . ?
C74 H74 0.9500 . ?
C74 C75 1.315(8) . ?
C75 H75 0.9500 . ?
C75 C76 1.334(8) . ?
C76 H76 0.9500 . ?

loop_
_geom_torsion_atom_site_label_1
_geom_torsion_atom_site_label_2
_geom_torsion_atom_site_label_3
_geom_torsion_atom_site_label_4
_geom_torsion
_geom_torsion_site_symmetry_1
_geom_torsion_site_symmetry_2
_geom_torsion_site_symmetry_3
_geom_torsion_site_symmetry_4
_geom_torsion_publ_flag
U1 N5 C29 C30 5.4(5) . . . . ?
U1 N5 C29 C28 -177.6(3) . . . . ?
U1 N5 C26 C3 0.6(7) . . . . ?
U1 N5 C26 C27 177.0(3) . . . . ?
U1 N4 C19 C18 -1.8(5) . . . . ?
U1 N4 C20 C25 -67.5(4) . . . . ?
U1 N4 C20 C21 167.9(3) . . . . ?
U1 N3 C15 C3 -18.9(7) . . . . ?
U1 N3 C15 C16 165.0(3) . . . . ?
U1 N3 C18 C19 4.2(5) . . . . ?
U1 N3 C18 C17 -170.2(3) . . . . ?
U1 N6 C30 C29 -4.1(5) . . . . ?
U1 N6 C31 C36 67.6(4) . . . . ?
U1 N6 C31 C32 -165.7(3) . . . . ?
Dy1 N7 C41 C40 -174.9(4) . . . . ?
Dy1 N7 C37 C38 174.8(4) . . . . ?
Dy1 N1 C4 C3 -9.3(6) . . . . ?
Dy1 N1 C4 C5 172.9(3) . . . . ?
Dy1 N1 C7 C8 6.2(5) . . . . ?
Dy1 N1 C7 C6 -174.9(3) . . . . ?
Dy1 N2 C9 C14 -91.6(4) . . . . ?
Dy1 N2 C9 C10 141.9(3) . . . . ?
Dy1 N2 C8 C7 -7.4(6) . . . . ?
N5 C29 C30 N6 -0.8(6) . . . . ?
N5 C29 C28 C27 -0.5(5) . . . . ?
N5 C26 C3 C15 -2.4(6) . . . . ?
N5 C26 C3 C4 116.0(4) . . . . ?
N5 C26 C3 C2 -126.3(4) . . . . ?
N5 C26 C27 C28 0.1(5) . . . . ?
N4 C20 C25 C24 173.5(4) . . . . ?
N4 C20 C21 C22 -177.5(4) . . . . ?
N3 C15 C3 C26 10.5(6) . . . . ?
N3 C15 C3 C4 -107.8(4) . . . . ?
N3 C15 C3 C2 134.2(4) . . . . ?
N3 C15 C16 C17 0.0(5) . . . . ?
N3 C18 C19 N4 -1.7(7) . . . . ?
N3 C18 C17 C16 0.9(5) . . . . ?
N6 C31 C36 C35 -169.8(4) . . . . ?
N6 C31 C32 C33 173.9(4) . . . . ?
N7 C41 C40 C39 -0.3(8) . . . . ?
N7 C37 C38 C39 0.3(8) . . . . ?
N1 C4 C3 C26 -63.2(5) . . . . ?
N1 C4 C3 C15 61.9(5) . . . . ?
N1 C4 C3 C2 179.5(4) . . . . ?
N1 C4 C5 C6 0.4(5) . . . . ?
N1 C7 C8 N2 1.3(7) . . . . ?
N1 C7 C6 C5 0.4(5) . . . . ?
C29 N5 C26 C3 -176.8(4) . . . . ?
C29 N5 C26 C27 -0.4(5) . . . . ?
C29 C28 C27 C26 0.3(5) . . . . ?
N9 C51 C50 C49 1.0(9) . . . . ?
N9 C47 C48 C49 1.4(9) . . . . ?
C26 N5 C29 C30 -176.5(4) . . . . ?
C26 N5 C29 C28 0.6(5) . . . . ?
C26 C3 C2 C1 65.0(5) . . . . ?
C15 N3 C18 C19 173.4(4) . . . . ?
C15 N3 C18 C17 -1.0(5) . . . . ?
C15 C3 C2 C1 -63.4(5) . . . . ?
N2 C9 C14 C13 178.2(4) . . . . ?
N2 C9 C10 C11 -179.3(4) . . . . ?
N10 C57 C58 C59 1.6(8) . . . . ?
N10 C61 C60 C59 2.1(9) . . . . ?
N12 C52 C53 C54 1.1(9) . . . . ?
N12 C56 C55 C54 1.1(8) . . . . ?
N11 C66 C65 C64 0.2(8) . . . . ?
N11 C62 C63 C64 0.2(8) . . . . ?
C30 N6 C31 C36 -109.9(4) . . . . ?
C30 N6 C31 C32 16.8(6) . . . . ?
C30 C29 C28 C27 176.2(4) . . . . ?
C18 N3 C15 C3 176.7(4) . . . . ?
C18 N3 C15 C16 0.6(5) . . . . ?
C18 C17 C16 C15 -0.5(5) . . . . ?
C19 N4 C20 C25 104.6(4) . . . . ?
C19 N4 C20 C21 -20.0(6) . . . . ?
C19 C18 C17 C16 -173.1(4) . . . . ?
N8 C46 C45 C44 1.0(9) . . . . ?
N8 C42 C43 C44 -0.5(9) . . . . ?
C4 N1 C7 C8 -179.0(4) . . . . ?
C4 N1 C7 C6 -0.1(5) . . . . ?
C4 C3 C2 C1 -179.4(4) . . . . ?
C4 C5 C6 C7 -0.4(5) . . . . ?
C3 C26 C27 C28 176.6(4) . . . . ?
C3 C15 C16 C17 -176.2(4) . . . . ?
C3 C4 C5 C6 -177.0(4) . . . . ?
C41 N7 C37 C38 -0.9(7) . . . . ?
C41 C40 C39 C38 -0.4(8) . . . . ?
C31 N6 C30 C29 173.6(4) . . . . ?
C31 C36 C35 C34 -55.9(6) . . . . ?
C31 C32 C33 C34 57.8(6) . . . . ?
N13 C67 C68 C69 -0.5(9) . . . . ?
N13 C71 C70 C69 0.6(9) . . . . ?
C7 N1 C4 C3 177.6(4) . . . . ?
C7 N1 C4 C5 -0.2(5) . . . . ?
C20 N4 C19 C18 -175.1(4) . . . . ?
C20 C25 C24 C23 56.0(5) . . . . ?
C20 C21 C22 C23 -57.2(5) . . . . ?
C17 C18 C19 N4 171.7(4) . . . . ?
C9 N2 C8 C7 -177.4(4) . . . . ?
C9 C14 C13 C12 55.1(6) . . . . ?
C9 C10 C11 C12 -56.3(6) . . . . ?
C25 C20 C21 C22 58.1(5) . . . . ?
C25 C24 C23 C22 -53.8(5) . . . . ?
C28 C29 C30 N6 -177.3(4) . . . . ?
C27 C26 C3 C15 -178.4(4) . . . . ?
C27 C26 C3 C4 -60.0(5) . . . . ?
C27 C26 C3 C2 57.7(5) . . . . ?
C16 C15 C3 C26 -174.0(4) . . . . ?
C16 C15 C3 C4 67.7(5) . . . . ?
C16 C15 C3 C2 -50.2(5) . . . . ?
C37 N7 C41 C40 0.9(7) . . . . ?
C8 N2 C9 C14 76.3(5) . . . . ?
C8 N2 C9 C10 -50.2(6) . . . . ?
C8 C7 C6 C5 179.0(5) . . . . ?
C57 N10 C61 C60 -1.4(8) . . . . ?
C57 C58 C59 C60 -0.8(8) . . . . ?
C36 C31 C32 C33 -59.8(5) . . . . ?
C36 C35 C34 C33 53.8(6) . . . . ?
C24 C23 C22 C21 54.8(5) . . . . ?
C61 N10 C57 C58 -0.4(8) . . . . ?
C61 C60 C59 C58 -0.9(9) . . . . ?
C5 C4 C3 C26 114.0(5) . . . . ?
C5 C4 C3 C15 -120.9(5) . . . . ?
C5 C4 C3 C2 -3.2(6) . . . . ?
C21 C20 C25 C24 -57.8(5) . . . . ?
C66 N11 C62 C63 0.3(7) . . . . ?
C66 C65 C64 C63 0.4(8) . . . . ?
C51 N9 C47 C48 -1.7(7) . . . . ?
C51 C50 C49 C48 -1.3(10) . . . . ?
C14 C9 C10 C11 54.5(6) . . . . ?
C14 C13 C12 C11 -56.7(6) . . . . ?
C32 C31 C36 C35 59.5(5) . . . . ?
C32 C33 C34 C35 -55.5(6) . . . . ?
C62 N11 C66 C65 -0.5(7) . . . . ?
C62 C63 C64 C65 -0.5(8) . . . . ?
C10 C9 C14 C13 -53.8(6) . . . . ?
C10 C11 C12 C13 57.2(6) . . . . ?
C67 N13 C71 C70 -2.2(9) . . . . ?
C67 C68 C69 C70 -1.2(9) . . . . ?
C40 C39 C38 C37 0.4(8) . . . . ?
C6 C7 C8 N2 -177.2(5) . . . . ?
C71 N13 C67 C68 2.1(9) . . . . ?
C71 C70 C69 C68 1.1(9) . . . . ?
C52 N12 C56 C55 -0.8(7) . . . . ?
C56 N12 C52 C53 -0.4(8) . . . . ?
C46 N8 C42 C43 0.7(8) . . . . ?
C47 N9 C51 C50 0.5(7) . . . . ?
C47 C48 C49 C50 0.1(10) . . . . ?
Li1 N9 C51 C50 -178.8(5) . . . . ?
Li1 N9 C47 C48 177.6(5) . . . . ?
Li1 N8 C46 C45 -176.0(5) . . . . ?
Li1 N8 C42 C43 176.1(5) . . . . ?
C42 N8 C46 C45 -0.9(8) . . . . ?
C55 C54 C53 C52 -0.7(8) . . . . ?
C45 C44 C43 C42 0.6(9) . . . . ?
C53 C54 C55 C56 -0.3(8) . . . . ?
C43 C44 C45 C46 -0.8(9) . . . . ?
Li2 N10 C57 C58 -175.1(5) . . . . ?
Li2 N10 C61 C60 171.9(5) . . . . ?
Li2 N12 C52 C53 -177.8(5) . . . . ?
Li2 N12 C56 C55 176.5(5) . . . . ?
Li2 N11 C66 C65 173.8(5) . . . . ?
Li2 N11 C62 C63 -174.8(5) . . . . ?
N14 C72 C73 C74 -0.1(12) . . . . ?
C72 N14 C76 C75 2.7(12) . . . . ?
C72 C73 C74 C75 0.1(13) . . . . ?
C73 C74 C75 C76 1.2(13) . . . . ?
C74 C75 C76 N14 -2.7(13) . . . . ?
C76 N14 C72 C73 -1.3(11) . . . . ?

loop_
_exptl_oxdiff_crystal_face_indexfrac_h
_exptl_oxdiff_crystal_face_indexfrac_k
_exptl_oxdiff_crystal_face_indexfrac_l
_exptl_oxdiff_crystal_face_x
_exptl_oxdiff_crystal_face_y
_exptl_oxdiff_crystal_face_z
0.2846 23.1391 9.0700 -0.0236 -0.9315 0.3630
-10.5377 16.4041 -16.5877 -0.0202 -0.7641 -0.6448
-12.1526 4.9591 -24.2335 -0.0090 -0.3176 -0.9482
1.5794 -23.7972 -5.3155 0.0249 0.9761 -0.2161
-24.0729 -2.8242 22.9849 0.9996 -0.0257 -0.0089
24.5199 2.9337 -21.8960 -0.9984 0.0257 0.0505
12.6853 -2.9539 24.2102 -0.0181 0.2394 0.9707
